data_7238269
loop_
_publ_author_name
'Chen, Shuo-ping'
'Zhang, Yu-qin'
'Hu, Le'
'He, Hong-zhen'
'Yuan, Liang-jie'

_publ_section_title
;
 Hydrogen-bonded assembly of aminophosphonic anions: different 1D, 2D and
 3D supramolecular architectures
;
_journal_issue 10
_journal_name_full CrystEngComm
_journal_page_first 3327
_journal_paper_doi 10.1039/c003756g
_journal_volume 12
_journal_year 2010
_chemical_formula_sum 'C6 H21 N3 O7 P2'
_chemical_formula_weight 309.20
_space_group_IT_number 14
_space_group_name_Hall '-P 2yn'
_space_group_name_H-M_alt 'P 1 21/n 1'
_symmetry_cell_setting monoclinic
_symmetry_space_group_name_H-M 'P 1 21/n 1'
_atom_sites_solution_hydrogens geom
_atom_sites_solution_primary direct
_atom_sites_solution_secondary difmap
_audit_creation_method SHELXL-97
_cell_angle_alpha 90.00
_cell_angle_beta 101.3420(10)
_cell_angle_gamma 90.00
_cell_formula_units_Z 4
_cell_length_a 5.7306(5)
_cell_length_b 19.9861(18)
_cell_length_c 11.2688(10)
_cell_measurement_reflns_used 6023
_cell_measurement_temperature 273(2)
_cell_measurement_theta_max 29.57
_cell_measurement_theta_min 2.75
_cell_volume 1265.44(19)
_computing_cell_refinement 'Bruker SMART'
_computing_data_collection 'Bruker SMART'
_computing_data_reduction 'Bruker SAINT'
_computing_molecular_graphics 'Bruker SHELXTL'
_computing_publication_material 'Bruker SHELXTL'
_computing_structure_refinement 'SHELXL-97 (Sheldrick, 1997)'
_computing_structure_solution 'SHELXS-97 (Sheldrick, 1990)'
_diffrn_ambient_temperature 273(2)
_diffrn_measured_fraction_theta_full 0.995
_diffrn_measured_fraction_theta_max 0.995
_diffrn_measurement_device_type 'CCD area detector'
_diffrn_measurement_method 'phi and omega scans'
_diffrn_radiation_monochromator graphite
_diffrn_radiation_source 'fine-focus sealed tube'
_diffrn_radiation_type MoK\a
_diffrn_radiation_wavelength 0.71073
_diffrn_reflns_av_R_equivalents 0.0122
_diffrn_reflns_av_sigmaI/netI 0.0135
_diffrn_reflns_limit_h_max 7
_diffrn_reflns_limit_h_min -7
_diffrn_reflns_limit_k_max 26
_diffrn_reflns_limit_k_min -25
_diffrn_reflns_limit_l_max 14
_diffrn_reflns_limit_l_min -9
_diffrn_reflns_number 8302
_diffrn_reflns_theta_full 28.00
_diffrn_reflns_theta_max 28.00
_diffrn_reflns_theta_min 2.11
_exptl_absorpt_coefficient_mu 0.376
_exptl_absorpt_correction_T_max 0.8861
_exptl_absorpt_correction_T_min 0.8673
_exptl_absorpt_correction_type multi-scan
_exptl_absorpt_process_details sadabs
_exptl_crystal_colour colorless
_exptl_crystal_density_diffrn 1.623
_exptl_crystal_density_method 'not measured'
_exptl_crystal_description block
_exptl_crystal_F_000 656
_exptl_crystal_size_max 0.39
_exptl_crystal_size_mid 0.34
_exptl_crystal_size_min 0.33
_refine_diff_density_max 0.380
_refine_diff_density_min -0.370
_refine_diff_density_rms 0.054
_refine_ls_extinction_method none
_refine_ls_goodness_of_fit_ref 1.083
_refine_ls_hydrogen_treatment mixed
_refine_ls_matrix_type full
_refine_ls_number_parameters 177
_refine_ls_number_reflns 3046
_refine_ls_number_restraints 3
_refine_ls_restrained_S_all 1.082
_refine_ls_R_factor_all 0.0288
_refine_ls_R_factor_gt 0.0267
_refine_ls_shift/su_max 0.000
_refine_ls_shift/su_mean 0.000
_refine_ls_structure_factor_coef Fsqd
_refine_ls_weighting_details 'calc w=1/[\s^2^(Fo^2^)+(0.0434P)^2^+0.5170P] where P=(Fo^2^+2Fc^2^)/3'
_refine_ls_weighting_scheme calc
_refine_ls_wR_factor_gt 0.0786
_refine_ls_wR_factor_ref 0.0800
_reflns_number_gt 2848
_reflns_number_total 3046
_reflns_threshold_expression >2sigma(I)
_cod_data_source_file c003756g.txt
_cod_data_source_block 91207csp_0m
_cod_original_sg_symbol_H-M P2(1)/n
_cod_database_code 7238269

loop_
_symmetry_equiv_pos_as_xyz
'x, y, z'
'-x+1/2, y+1/2, -z+1/2'
'-x, -y, -z'
'x-1/2, -y-1/2, z-1/2'

loop_
_atom_site_label
_atom_site_type_symbol
_atom_site_fract_x
_atom_site_fract_y
_atom_site_fract_z
_atom_site_U_iso_or_equiv
_atom_site_adp_type
_atom_site_occupancy
_atom_site_symmetry_multiplicity
_atom_site_calc_flag
_atom_site_refinement_flags
C1 C 0.2993(2) 0.00279(5) 0.77207(10) 0.0140(2) Uani 1 1 d .
N1 N 0.56120(19) 0.00367(5) 0.82758(10) 0.0165(2) Uani 1 1 d .
H1A H 0.6238 -0.0363 0.8187 0.025 Uiso 1 1 calc R
H1B H 0.5805 0.0134 0.9060 0.025 Uiso 1 1 calc R
H1C H 0.6339 0.0345 0.7908 0.025 Uiso 1 1 calc R
C3 C 0.2482(3) 0.73067(7) 0.15706(13) 0.0283(3) Uani 1 1 d .
H3C H 0.3757 0.7412 0.2248 0.034 Uiso 1 1 calc R
H3D H 0.1038 0.7239 0.1883 0.034 Uiso 1 1 calc R
C4 C 0.5206(3) 0.67789(7) 0.04430(14) 0.0281(3) Uani 1 1 d .
H4A H 0.5469 0.6377 0.0006 0.034 Uiso 1 1 calc R
H4B H 0.6585 0.6846 0.1085 0.034 Uiso 1 1 calc R
C5 C 0.4954(2) 0.73689(7) -0.04092(13) 0.0249(3) Uani 1 1 d .
H5A H 0.6452 0.7442 -0.0667 0.030 Uiso 1 1 calc R
H5B H 0.3755 0.7268 -0.1122 0.030 Uiso 1 1 calc R
C6 C 0.2131(3) 0.78865(7) 0.06912(14) 0.0292(3) Uani 1 1 d .
H6A H 0.0767 0.7799 0.0050 0.035 Uiso 1 1 calc R
H6B H 0.1812 0.8291 0.1109 0.035 Uiso 1 1 calc R
H3 H 0.064(5) 0.0732(13) 0.980(2) 0.074(8) Uiso 1 1 d .
H1W1 H 0.690(2) 0.1341(10) 0.6311(17) 0.052(6) Uiso 1 1 d D
H2W1 H 0.480(3) 0.1521(11) 0.6561(15) 0.056(6) Uiso 1 1 d D
C2 C 0.2787(3) -0.00442(7) 0.63496(12) 0.0230(3) Uani 1 1 d .
H2A H 0.3565 0.0327 0.6049 0.035 Uiso 1 1 calc R
H2B H 0.1138 -0.0050 0.5962 0.035 Uiso 1 1 calc R
H2C H 0.3530 -0.0454 0.6178 0.035 Uiso 1 1 calc R
N2 N 0.3070(2) 0.66873(6) 0.09814(10) 0.0227(2) Uani 1 1 d .
H2D H 0.1829 0.6568 0.0399 0.027 Uiso 1 1 calc R
H2E H 0.3335 0.6355 0.1531 0.027 Uiso 1 1 calc R
N3 N 0.4274(2) 0.79870(5) 0.01589(11) 0.0235(2) Uani 1 1 d .
H3A H 0.3986 0.8313 -0.0401 0.028 Uiso 1 1 calc R
H3B H 0.5493 0.8120 0.0743 0.028 Uiso 1 1 calc R
O1 O -0.09083(16) 0.08200(5) 0.74133(9) 0.0240(2) Uani 1 1 d .
O2 O 0.31671(17) 0.13891(5) 0.77509(9) 0.0228(2) Uani 1 1 d .
O3 O 0.18976(17) 0.08559(5) 0.94696(8) 0.0211(2) Uani 1 1 d .
O4 O 0.32451(16) -0.13035(5) 0.80998(8) 0.0220(2) Uani 1 1 d .
O5 O 0.17402(17) -0.06048(5) 0.96478(8) 0.0221(2) Uani 1 1 d .
O6 O -0.08657(16) -0.07741(4) 0.75874(9) 0.0211(2) Uani 1 1 d .
O1W O 0.56372(19) 0.15566(6) 0.60260(9) 0.0307(2) Uani 1 1 d D
P1 P 0.16359(5) 0.082698(15) 0.80623(3) 0.01514(9) Uani 1 1 d .
P2 P 0.16727(5) -0.072433(15) 0.83079(3) 0.01478(9) Uani 1 1 d .

loop_
_atom_site_aniso_label
_atom_site_aniso_U_11
_atom_site_aniso_U_22
_atom_site_aniso_U_33
_atom_site_aniso_U_23
_atom_site_aniso_U_13
_atom_site_aniso_U_12
C1 0.0126(5) 0.0148(5) 0.0144(5) -0.0006(4) 0.0020(4) 0.0000(4)
N1 0.0136(5) 0.0171(5) 0.0188(5) -0.0010(4) 0.0034(4) 0.0003(3)
C3 0.0332(7) 0.0280(7) 0.0257(7) -0.0011(5) 0.0109(6) 0.0012(6)
C4 0.0300(7) 0.0229(7) 0.0330(7) 0.0070(6) 0.0105(6) 0.0084(5)
C5 0.0285(7) 0.0233(7) 0.0245(6) 0.0035(5) 0.0088(5) 0.0022(5)
C6 0.0289(7) 0.0220(7) 0.0376(8) 0.0011(6) 0.0092(6) 0.0071(5)
C2 0.0290(7) 0.0249(6) 0.0150(6) -0.0004(5) 0.0041(5) -0.0028(5)
N2 0.0276(6) 0.0184(5) 0.0210(5) 0.0047(4) 0.0022(4) -0.0005(4)
N3 0.0252(6) 0.0160(5) 0.0273(6) 0.0033(4) 0.0004(4) -0.0007(4)
O1 0.0161(4) 0.0249(5) 0.0297(5) 0.0034(4) 0.0008(4) 0.0034(3)
O2 0.0251(5) 0.0174(4) 0.0279(5) 0.0018(4) 0.0100(4) -0.0034(3)
O3 0.0215(5) 0.0230(5) 0.0198(5) -0.0026(3) 0.0067(4) -0.0009(3)
O4 0.0236(5) 0.0175(4) 0.0257(5) 0.0014(3) 0.0071(4) 0.0047(3)
O5 0.0253(5) 0.0257(5) 0.0164(4) -0.0010(3) 0.0072(3) -0.0056(4)
O6 0.0162(4) 0.0200(4) 0.0265(5) -0.0068(3) 0.0028(4) -0.0020(3)
O1W 0.0242(5) 0.0421(6) 0.0262(5) 0.0131(4) 0.0056(4) 0.0047(4)
P1 0.01325(16) 0.01387(15) 0.01854(16) 0.00104(11) 0.00370(11) 0.00071(10)
P2 0.01517(16) 0.01383(15) 0.01570(16) -0.00059(10) 0.00392(11) -0.00141(10)

loop_
_atom_type_symbol
_atom_type_description
_atom_type_scat_dispersion_real
_atom_type_scat_dispersion_imag
_atom_type_scat_source
C C 0.0033 0.0016 'International Tables Vol C Tables 4.2.6.8 and 6.1.1.4'
H H 0.0000 0.0000 'International Tables Vol C Tables 4.2.6.8 and 6.1.1.4'
N N 0.0061 0.0033 'International Tables Vol C Tables 4.2.6.8 and 6.1.1.4'
O O 0.0106 0.0060 'International Tables Vol C Tables 4.2.6.8 and 6.1.1.4'
P P 0.1023 0.0942 'International Tables Vol C Tables 4.2.6.8 and 6.1.1.4'

loop_
_geom_angle_atom_site_label_1
_geom_angle_atom_site_label_2
_geom_angle_atom_site_label_3
_geom_angle
N1 C1 C2 106.99(10)
N1 C1 P1 109.18(7)
C2 C1 P1 109.80(8)
N1 C1 P2 107.62(7)
C2 C1 P2 109.03(8)
P1 C1 P2 113.96(6)
C1 N1 H1A 109.5
C1 N1 H1B 109.5
H1A N1 H1B 109.5
C1 N1 H1C 109.5
H1A N1 H1C 109.5
H1B N1 H1C 109.5
N2 C3 C6 111.15(11)
N2 C3 H3C 109.4
C6 C3 H3C 109.4
N2 C3 H3D 109.4
C6 C3 H3D 109.4
H3C C3 H3D 108.0
N2 C4 C5 111.96(11)
N2 C4 H4A 109.2
C5 C4 H4A 109.2
N2 C4 H4B 109.2
C5 C4 H4B 109.2
H4A C4 H4B 107.9
N3 C5 C4 112.19(11)
N3 C5 H5A 109.2
C4 C5 H5A 109.2
N3 C5 H5B 109.2
C4 C5 H5B 109.2
H5A C5 H5B 107.9
N3 C6 C3 110.80(11)
N3 C6 H6A 109.5
C3 C6 H6A 109.5
N3 C6 H6B 109.5
C3 C6 H6B 109.5
H6A C6 H6B 108.1
C1 C2 H2A 109.5
C1 C2 H2B 109.5
H2A C2 H2B 109.5
C1 C2 H2C 109.5
H2A C2 H2C 109.5
H2B C2 H2C 109.5
C3 N2 C4 111.18(11)
C3 N2 H2D 109.4
C4 N2 H2D 109.4
C3 N2 H2E 109.4
C4 N2 H2E 109.4
H2D N2 H2E 108.0
C5 N3 C6 111.81(11)
C5 N3 H3A 109.3
C6 N3 H3A 109.3
C5 N3 H3B 109.3
C6 N3 H3B 109.3
H3A N3 H3B 107.9
P1 O3 H3 118.7(17)
H1W1 O1W H2W1 104.3(13)
O1 P1 O2 116.64(6)
O1 P1 O3 112.68(6)
O2 P1 O3 105.31(5)
O1 P1 C1 107.41(5)
O2 P1 C1 107.87(5)
O3 P1 C1 106.41(5)
O4 P2 O5 111.97(5)
O4 P2 O6 113.75(5)
O5 P2 O6 111.99(5)
O4 P2 C1 105.45(5)
O5 P2 C1 107.04(5)
O6 P2 C1 105.99(5)

loop_
_geom_bond_atom_site_label_1
_geom_bond_atom_site_label_2
_geom_bond_distance
C1 N1 1.5081(15)
C1 C2 1.5331(16)
C1 P1 1.8497(12)
C1 P2 1.8623(12)
N1 H1A 0.8900
N1 H1B 0.8900
N1 H1C 0.8900
C3 N2 1.4748(18)
C3 C6 1.512(2)
C3 H3C 0.9700
C3 H3D 0.9700
C4 N2 1.4803(18)
C4 C5 1.5097(18)
C4 H4A 0.9700
C4 H4B 0.9700
C5 N3 1.4785(17)
C5 H5A 0.9700
C5 H5B 0.9700
C6 N3 1.4825(18)
C6 H6A 0.9700
C6 H6B 0.9700
C2 H2A 0.9600
C2 H2B 0.9600
C2 H2C 0.9600
N2 H2D 0.9000
N2 H2E 0.9000
N3 H3A 0.9000
N3 H3B 0.9000
O1 P1 1.4971(9)
O2 P1 1.5088(9)
O3 P1 1.5643(10)
O3 H3 0.91(3)
O4 P2 1.5133(9)
O5 P2 1.5216(9)
O6 P2 1.5233(9)
O1W H1W1 0.848(9)
O1W H2W1 0.843(9)

loop_
_geom_hbond_atom_site_label_D
_geom_hbond_atom_site_label_H
_geom_hbond_atom_site_label_A
_geom_hbond_distance_DH
_geom_hbond_distance_HA
_geom_hbond_distance_DA
_geom_hbond_angle_DHA
_geom_hbond_site_symmetry_A
N3 H3B O3 0.90 2.57 3.1583(15) 123.2 3_666
N3 H3B O2 0.90 1.98 2.8096(15) 152.5 3_666
N3 H3A O5 0.90 2.52 3.1673(15) 129.1 1_564
N3 H3A O4 0.90 1.83 2.6841(15) 158.3 1_564
N2 H2E O6 0.90 1.66 2.5581(14) 173.5 4_665
N2 H2D O1W 0.90 1.92 2.7944(15) 163.8 2
O1W H2W1 O2 0.843(9) 1.800(10) 2.6412(14) 175(2) .
O1W H1W1 O1 0.848(9) 1.895(12) 2.7043(14) 158.9(18) 1_655
O3 H3 O5 0.91(3) 1.63(3) 2.5303(14) 173(3) 3_557
N1 H1C O1 0.89 2.01 2.8520(15) 156.9 1_655
N1 H1B O5 0.89 2.04 2.7695(14) 137.9 3_657
N1 H1A O6 0.89 2.08 2.8138(14) 139.1 1_655

loop_
_geom_torsion_atom_site_label_1
_geom_torsion_atom_site_label_2
_geom_torsion_atom_site_label_3
_geom_torsion_atom_site_label_4
_geom_torsion
N2 C4 C5 N3 52.34(16)
N2 C3 C6 N3 -56.79(16)
C6 C3 N2 C4 56.52(16)
C5 C4 N2 C3 -54.18(16)
C4 C5 N3 C6 -52.75(15)
C3 C6 N3 C5 54.75(15)
N1 C1 P1 O1 175.50(8)
C2 C1 P1 O1 58.49(9)
P2 C1 P1 O1 -64.14(8)
N1 C1 P1 O2 48.99(9)
C2 C1 P1 O2 -68.01(9)
P2 C1 P1 O2 169.36(6)
N1 C1 P1 O3 -63.60(9)
C2 C1 P1 O3 179.39(8)
P2 C1 P1 O3 56.76(7)
N1 C1 P2 O4 -50.70(9)
C2 C1 P2 O4 65.02(9)
P1 C1 P2 O4 -171.93(6)
N1 C1 P2 O5 68.69(8)
C2 C1 P2 O5 -175.59(8)
P1 C1 P2 O5 -52.54(8)
N1 C1 P2 O6 -171.62(7)
C2 C1 P2 O6 -55.91(9)
P1 C1 P2 O6 67.14(7)
